data_1565546
loop_
_publ_author_name
'Vijayan, Paranthaman'
'Yadav, Samanta'
'Yadav, Sunil'
'Gupta, Rajeev'

_publ_section_title
;
 Ruthenium(II) complexes of pyridine-carboxamide ligands bearing appended
 benzothiazole/benzimidazole rings: Structural diversity and catalysis
;
_journal_name_full 'Inorganica Chimica Acta'
_journal_page_first 119285
_journal_paper_doi 10.1016/j.ica.2019.119285
_journal_volume 502
_journal_year 2020
_chemical_formula_moiety 'C50 H40 N4 O2 P2 Ru'
_chemical_formula_sum 'C50 H40 N4 O2 P2 Ru'
_chemical_formula_weight 891.87
_space_group_crystal_system monoclinic
_space_group_IT_number 14
_space_group_name_Hall '-P 2yn'
_space_group_name_H-M_alt 'P 1 21/n 1'
_atom_sites_solution_hydrogens mixed
_audit_creation_method SHELXL-2016/4
_cell_angle_alpha 90
_cell_angle_beta 102.858(4)
_cell_angle_gamma 90
_cell_formula_units_Z 4
_cell_length_a 13.1771(4)
_cell_length_b 18.7693(6)
_cell_length_c 17.1873(6)
_cell_measurement_reflns_used 4512
_cell_measurement_temperature 298(2)
_cell_measurement_theta_max 28.2314
_cell_measurement_theta_min 3.0125
_cell_volume 4144.3(2)
_computing_structure_refinement 'SHELXL-2016/4 (Sheldrick, 2016)'
_diffrn_ambient_temperature 298(2)
_diffrn_measured_fraction_theta_full 0.998
_diffrn_measured_fraction_theta_max 0.998
_diffrn_measurement_device_type XcaliburSapphire3
_diffrn_radiation_type MoK\a
_diffrn_radiation_wavelength 0.71073
_diffrn_reflns_av_R_equivalents 0.0320
_diffrn_reflns_av_unetI/netI 0.0486
_diffrn_reflns_Laue_measured_fraction_full 0.998
_diffrn_reflns_Laue_measured_fraction_max 0.998
_diffrn_reflns_limit_h_max 15
_diffrn_reflns_limit_h_min -15
_diffrn_reflns_limit_k_max 22
_diffrn_reflns_limit_k_min -22
_diffrn_reflns_limit_l_max 20
_diffrn_reflns_limit_l_min -20
_diffrn_reflns_number 17835
_diffrn_reflns_point_group_measured_fraction_full 0.998
_diffrn_reflns_point_group_measured_fraction_max 0.998
_diffrn_reflns_theta_full 25.000
_diffrn_reflns_theta_max 25.000
_diffrn_reflns_theta_min 3.316
_exptl_absorpt_coefficient_mu 0.502
_exptl_absorpt_correction_type none
_exptl_crystal_colour BROWN
_exptl_crystal_density_diffrn 1.429
_exptl_crystal_description BLOCK
_exptl_crystal_F_000 1832
_exptl_crystal_size_max 0.22
_exptl_crystal_size_mid 0.15
_exptl_crystal_size_min 0.12
_refine_diff_density_max 0.478
_refine_diff_density_min -0.460
_refine_diff_density_rms 0.063
_refine_ls_extinction_coef .
_refine_ls_extinction_method none
_refine_ls_goodness_of_fit_ref 0.916
_refine_ls_hydrogen_treatment mixed
_refine_ls_matrix_type full
_refine_ls_number_parameters 540
_refine_ls_number_reflns 7289
_refine_ls_number_restraints 0
_refine_ls_restrained_S_all 0.916
_refine_ls_R_factor_all 0.0456
_refine_ls_R_factor_gt 0.0363
_refine_ls_shift/su_max 0.001
_refine_ls_shift/su_mean 0.000
_refine_ls_structure_factor_coef Fsqd
_refine_ls_weighting_details 'w=1/[\s^2^(Fo^2^)+(0.0801P)^2^+7.0923P] where P=(Fo^2^+2Fc^2^)/3'
_refine_ls_weighting_scheme calc
_refine_ls_wR_factor_gt 0.0943
_refine_ls_wR_factor_ref 0.1029
_reflns_Friedel_coverage 0.000
_reflns_Friedel_fraction_full .
_reflns_Friedel_fraction_max .
_reflns_number_gt 6147
_reflns_number_total 7289
_reflns_threshold_expression 'I > 2\s(I)'
_cod_data_source_file ICA-2020-502-119285.cif
_cod_data_source_block 7
_cod_original_sg_symbol_H-M 'P 21/n'
_cod_database_code 1565546
_shelx_shelxl_version_number 2016/4
_shelx_space_group_comment
;
The symmetry employed for this shelxl refinement is uniquely defined
by the following loop, which should always be used as a source of
symmetry information in preference to the above space-group names.
They are only intended as comments.
;

loop_
_space_group_symop_operation_xyz
'x, y, z'
'-x+1/2, y+1/2, -z+1/2'
'-x, -y, -z'
'x-1/2, -y-1/2, z-1/2'

loop_
_atom_site_label
_atom_site_type_symbol
_atom_site_fract_x
_atom_site_fract_y
_atom_site_fract_z
_atom_site_U_iso_or_equiv
_atom_site_adp_type
_atom_site_occupancy
_atom_site_site_symmetry_order
_atom_site_calc_flag
_atom_site_refinement_flags_posn
_atom_site_refinement_flags_adp
_atom_site_refinement_flags_occupancy
_atom_site_disorder_assembly
_atom_site_disorder_group
RU1 Ru 0.45541(2) 0.28890(2) 0.53909(2) 0.02223(9) Uani 1 1 d . . . . .
P1 P 0.29261(5) 0.25611(4) 0.56008(4) 0.02430(17) Uani 1 1 d . . . . .
P2 P 0.61868(5) 0.34056(4) 0.53609(4) 0.02545(17) Uani 1 1 d . . . . .
N2 N 0.52126(18) 0.18078(13) 0.53823(14) 0.0279(5) Uani 1 1 d . . . . .
O2 O 0.35779(18) 0.31841(14) 0.36804(13) 0.0444(6) Uani 1 1 d . . . . .
N1 N 0.52480(18) 0.26724(13) 0.66097(14) 0.0277(5) Uani 1 1 d . . . . .
O1 O 0.6091(2) 0.09413(13) 0.62395(14) 0.0493(6) Uani 1 1 d . . . . .
N3 N 0.5041(2) 0.17433(13) 0.39835(15) 0.0330(6) Uani 1 1 d . . . . .
N4 N 0.5694(2) 0.07815(15) 0.46898(18) 0.0388(7) Uani 1 1 d . . . . .
C25 C 0.7256(2) 0.27583(16) 0.56727(18) 0.0279(6) Uani 1 1 d . . . . .
C49 C 0.3976(2) 0.30640(16) 0.43350(18) 0.0288(6) Uani 1 1 d . . . . .
C6 C 0.5667(2) 0.15325(17) 0.60961(18) 0.0324(7) Uani 1 1 d . . . . .
C30 C 0.7519(2) 0.23099(17) 0.51045(19) 0.0348(7) Uani 1 1 d . . . . .
H30 H 0.720236 0.236863 0.456817 0.042 Uiso 1 1 calc R U . . .
C7 C 0.5304(2) 0.14561(16) 0.47019(18) 0.0299(7) Uani 1 1 d . . . . .
C13 C 0.6379(2) 0.37555(16) 0.44064(17) 0.0304(7) Uani 1 1 d . . . . .
C5 C 0.5669(2) 0.20272(17) 0.67792(18) 0.0316(7) Uani 1 1 d . . . . .
C37 C 0.2946(2) 0.25162(17) 0.66618(17) 0.0299(7) Uani 1 1 d . . . . .
C31 C 0.1814(2) 0.31607(16) 0.52386(17) 0.0281(6) Uani 1 1 d . . . . .
C19 C 0.6563(2) 0.41525(16) 0.60512(18) 0.0302(6) Uani 1 1 d . . . . .
C43 C 0.2427(2) 0.16868(16) 0.52260(18) 0.0327(7) Uani 1 1 d . . . . .
C1 C 0.5287(2) 0.31401(18) 0.72056(18) 0.0341(7) Uani 1 1 d . . . . .
H1 H 0.499773 0.358980 0.708730 0.041 Uiso 1 1 calc R U . . .
C00M C 0.5302(2) 0.12326(16) 0.34792(18) 0.0316(7) Uani 1 1 d . . . . .
C26 C 0.7719(2) 0.26431(17) 0.64686(18) 0.0340(7) Uani 1 1 d . . . . .
H26 H 0.753338 0.292532 0.685943 0.041 Uiso 1 1 calc R U . . .
C12 C 0.5224(3) 0.12598(19) 0.26595(19) 0.0411(8) Uani 1 1 d . . . . .
H102 H 0.495421 0.165869 0.236393 0.049 Uiso 1 1 calc R U . . .
C8 C 0.5711(3) 0.06306(17) 0.3910(2) 0.0387(8) Uani 1 1 d . . . . .
C29 C 0.8251(3) 0.17760(19) 0.5333(2) 0.0434(8) Uani 1 1 d . . . . .
H29 H 0.842097 0.147815 0.494842 0.052 Uiso 1 1 calc R U . . .
C14 C 0.6835(3) 0.44123(19) 0.4356(2) 0.0442(8) Uani 1 1 d . . . . .
H14 H 0.706198 0.468436 0.481406 0.053 Uiso 1 1 calc R U . . .
C36 C 0.1925(2) 0.37989(17) 0.48728(19) 0.0351(7) Uani 1 1 d . . . . .
H36 H 0.257769 0.393466 0.480293 0.042 Uiso 1 1 calc R U . . .
C38 C 0.2668(3) 0.3101(2) 0.7065(2) 0.0456(9) Uani 1 1 d . . . . .
H38 H 0.234905 0.349288 0.678138 0.055 Uiso 1 1 calc R U . . .
C24 C 0.5799(2) 0.46130(17) 0.6185(2) 0.0411(8) Uani 1 1 d . . . . .
H24 H 0.511620 0.455428 0.589995 0.049 Uiso 1 1 calc R U . . .
C18 C 0.6034(2) 0.33607(17) 0.37109(18) 0.0343(7) Uani 1 1 d . . . . .
H18 H 0.571356 0.292231 0.373409 0.041 Uiso 1 1 calc R U . . .
C27 C 0.8456(3) 0.21113(18) 0.6687(2) 0.0421(8) Uani 1 1 d . . . . .
H27 H 0.876959 0.204426 0.722287 0.051 Uiso 1 1 calc R U . . .
C48 C 0.2759(3) 0.14056(19) 0.4577(2) 0.0414(8) Uani 1 1 d . . . . .
H48 H 0.320844 0.166633 0.433966 0.050 Uiso 1 1 calc R U . . .
C42 C 0.3409(2) 0.19338(19) 0.71034(19) 0.0376(7) Uani 1 1 d . . . . .
H42 H 0.358527 0.153547 0.683984 0.045 Uiso 1 1 calc R U . . .
C11 C 0.5561(3) 0.0675(2) 0.2299(2) 0.0477(9) Uani 1 1 d . . . . .
H11 H 0.551631 0.068144 0.175093 0.057 Uiso 1 1 calc R U . . .
C32 C 0.0834(2) 0.29800(18) 0.5350(2) 0.0416(8) Uani 1 1 d . . . . .
H32 H 0.074211 0.255164 0.559781 0.050 Uiso 1 1 calc R U . . .
C2 C 0.5740(3) 0.2978(2) 0.7983(2) 0.0468(9) Uani 1 1 d . . . . .
H2 H 0.575416 0.331127 0.838575 0.056 Uiso 1 1 calc R U . . .
C22 C 0.7033(3) 0.52509(18) 0.7169(2) 0.0462(9) Uani 1 1 d . . . . .
H22 H 0.718237 0.560496 0.755643 0.055 Uiso 1 1 calc R U . . .
C28 C 0.8726(3) 0.16833(19) 0.6120(2) 0.0459(9) Uani 1 1 d . . . . .
H28 H 0.922909 0.133173 0.626901 0.055 Uiso 1 1 calc R U . . .
C34 C 0.0114(3) 0.4054(2) 0.4722(2) 0.0497(9) Uani 1 1 d . . . . .
H34 H -0.045491 0.435139 0.454378 0.060 Uiso 1 1 calc R U . . .
C17 C 0.6168(3) 0.3619(2) 0.29851(19) 0.0436(8) Uani 1 1 d . . . . .
H17 H 0.594548 0.335067 0.252373 0.052 Uiso 1 1 calc R U . . .
C20 C 0.7585(2) 0.42838(18) 0.6468(2) 0.0386(8) Uani 1 1 d . . . . .
H20 H 0.812374 0.400471 0.636448 0.046 Uiso 1 1 calc R U . . .
C35 C 0.1078(3) 0.42425(19) 0.4607(2) 0.0492(9) Uani 1 1 d . . . . .
H35 H 0.116217 0.466782 0.435089 0.059 Uiso 1 1 calc R U . . .
C33 C -0.0006(3) 0.3429(2) 0.5098(2) 0.0495(9) Uani 1 1 d . . . . .
H33 H -0.065499 0.330536 0.518551 0.059 Uiso 1 1 calc R U . . .
C21 C 0.7807(3) 0.48177(18) 0.7026(2) 0.0447(8) Uani 1 1 d . . . . .
H21 H 0.848887 0.488551 0.730965 0.054 Uiso 1 1 calc R U . . .
C9 C 0.6045(3) 0.00413(19) 0.3549(2) 0.0531(10) Uani 1 1 d . . . . .
H9 H 0.631049 -0.036028 0.384150 0.064 Uiso 1 1 calc R U . . .
C15 C 0.6956(3) 0.4667(2) 0.3623(2) 0.0562(10) Uani 1 1 d . . . . .
H15 H 0.726255 0.510951 0.359331 0.067 Uiso 1 1 calc R U . . .
C4 C 0.6134(3) 0.1833(2) 0.75559(19) 0.0437(8) Uani 1 1 d . . . . .
H4 H 0.641688 0.138054 0.766614 0.052 Uiso 1 1 calc R U . . .
C23 C 0.6033(3) 0.51570(19) 0.6735(2) 0.0508(9) Uani 1 1 d . . . . .
H230 H 0.550975 0.546324 0.681254 0.061 Uiso 1 1 calc R U . . .
C16 C 0.6628(3) 0.4272(2) 0.2946(2) 0.0530(10) Uani 1 1 d . . . . .
H16 H 0.671625 0.444495 0.245848 0.064 Uiso 1 1 calc R U . . .
C40 C 0.3352(3) 0.2526(3) 0.8315(2) 0.0594(11) Uani 1 1 d . . . . .
H40 H 0.350832 0.253483 0.886988 0.071 Uiso 1 1 calc R U . . .
C3 C 0.6170(3) 0.2317(2) 0.8157(2) 0.0545(10) Uani 1 1 d . . . . .
H3 H 0.648488 0.219725 0.868030 0.065 Uiso 1 1 calc R U . . .
C39 C 0.2868(3) 0.3097(3) 0.7894(2) 0.0610(12) Uani 1 1 d . . . . .
H39 H 0.267109 0.348435 0.816374 0.073 Uiso 1 1 calc R U . . .
C41 C 0.3609(3) 0.1938(2) 0.7918(2) 0.0506(9) Uani 1 1 d . . . . .
H41 H 0.391765 0.154489 0.820534 0.061 Uiso 1 1 calc R U . . .
C44 C 0.1746(3) 0.1284(2) 0.5563(2) 0.0499(9) Uani 1 1 d . . . . .
H44 H 0.152029 0.145782 0.600198 0.060 Uiso 1 1 calc R U . . .
C10 C 0.5963(3) 0.0079(2) 0.2737(2) 0.0553(10) Uani 1 1 d . . . . .
H10 H 0.618379 -0.030558 0.247562 0.066 Uiso 1 1 calc R U . . .
C47 C 0.2425(3) 0.0741(2) 0.4285(2) 0.0607(11) Uani 1 1 d . . . . .
H47 H 0.266590 0.055290 0.385848 0.073 Uiso 1 1 calc R U . . .
C45 C 0.1406(4) 0.0630(2) 0.5247(3) 0.0749(14) Uani 1 1 d . . . . .
H45 H 0.093884 0.037031 0.546803 0.090 Uiso 1 1 calc R U . . .
C46 C 0.1745(4) 0.0355(2) 0.4613(3) 0.0803(15) Uani 1 1 d . . . . .
H46 H 0.151555 -0.008895 0.440677 0.096 Uiso 1 1 calc R U . . .
H12 H 0.421(2) 0.3665(18) 0.5567(18) 0.043(9) Uiso 1 1 d . . . . .
H23 H 0.592(3) 0.0564(19) 0.512(2) 0.040(10) Uiso 1 1 d . . . . .

loop_
_atom_site_aniso_label
_atom_site_aniso_U_11
_atom_site_aniso_U_22
_atom_site_aniso_U_33
_atom_site_aniso_U_23
_atom_site_aniso_U_13
_atom_site_aniso_U_12
RU1 0.02104(14) 0.02352(15) 0.02155(14) 0.00095(9) 0.00348(9) 0.00039(9)
P1 0.0232(4) 0.0240(4) 0.0253(4) -0.0003(3) 0.0045(3) -0.0016(3)
P2 0.0225(4) 0.0259(4) 0.0283(4) 0.0016(3) 0.0064(3) 0.0006(3)
N2 0.0285(13) 0.0251(13) 0.0290(13) 0.0016(10) 0.0043(10) 0.0035(10)
O2 0.0420(13) 0.0589(16) 0.0282(12) 0.0078(11) -0.0008(10) 0.0052(12)
N1 0.0228(12) 0.0349(14) 0.0253(13) 0.0008(11) 0.0055(9) -0.0011(11)
O1 0.0611(16) 0.0372(14) 0.0486(14) 0.0112(11) 0.0100(12) 0.0159(12)
N3 0.0382(15) 0.0276(14) 0.0327(14) -0.0033(11) 0.0069(11) 0.0035(11)
N4 0.0464(16) 0.0282(15) 0.0416(17) 0.0041(13) 0.0094(13) 0.0104(13)
C25 0.0214(14) 0.0297(16) 0.0345(16) 0.0032(13) 0.0099(12) -0.0007(12)
C49 0.0234(15) 0.0298(16) 0.0327(17) 0.0018(13) 0.0052(12) 0.0031(12)
C6 0.0273(16) 0.0324(18) 0.0375(17) 0.0060(14) 0.0071(13) 0.0018(13)
C30 0.0341(17) 0.0364(18) 0.0356(17) 0.0030(14) 0.0109(13) 0.0024(14)
C7 0.0254(15) 0.0255(16) 0.0387(17) 0.0016(13) 0.0068(12) 0.0008(12)
C13 0.0250(15) 0.0337(17) 0.0339(16) 0.0047(13) 0.0098(12) 0.0022(13)
C5 0.0238(15) 0.0407(19) 0.0305(16) 0.0079(13) 0.0064(12) 0.0035(13)
C37 0.0242(15) 0.0427(19) 0.0239(15) -0.0012(13) 0.0076(11) -0.0039(13)
C31 0.0257(15) 0.0297(16) 0.0275(15) -0.0053(12) 0.0027(11) 0.0001(12)
C19 0.0290(16) 0.0253(16) 0.0363(16) 0.0019(13) 0.0073(12) -0.0020(12)
C43 0.0282(16) 0.0238(16) 0.0416(18) -0.0007(13) -0.0014(13) -0.0017(12)
C1 0.0295(16) 0.0408(18) 0.0305(16) -0.0011(14) 0.0038(12) -0.0038(14)
C00M 0.0259(15) 0.0297(17) 0.0392(17) -0.0041(13) 0.0074(12) -0.0033(13)
C26 0.0301(16) 0.0376(18) 0.0342(17) 0.0020(14) 0.0072(13) 0.0001(14)
C12 0.0437(19) 0.0372(19) 0.0421(19) -0.0022(15) 0.0090(15) -0.0032(15)
C8 0.0386(18) 0.0322(18) 0.047(2) -0.0042(15) 0.0128(14) 0.0042(14)
C29 0.044(2) 0.039(2) 0.050(2) 0.0013(16) 0.0148(16) 0.0105(16)
C14 0.048(2) 0.041(2) 0.045(2) 0.0051(16) 0.0134(16) -0.0087(16)
C36 0.0300(16) 0.0302(17) 0.0441(18) 0.0004(14) 0.0061(13) 0.0011(13)
C38 0.0397(19) 0.059(2) 0.0386(19) -0.0065(17) 0.0101(15) 0.0080(17)
C24 0.0264(16) 0.0312(18) 0.063(2) -0.0053(16) 0.0044(15) -0.0014(14)
C18 0.0326(17) 0.0325(17) 0.0396(18) 0.0047(14) 0.0120(13) 0.0068(13)
C27 0.0397(19) 0.045(2) 0.0396(19) 0.0088(15) 0.0036(15) 0.0032(15)
C48 0.0364(18) 0.043(2) 0.0412(19) -0.0056(16) 0.0002(14) 0.0032(15)
C42 0.0347(18) 0.0425(19) 0.0359(18) 0.0054(15) 0.0086(14) -0.0053(15)
C11 0.047(2) 0.055(2) 0.045(2) -0.0121(18) 0.0176(16) -0.0074(18)
C32 0.0311(18) 0.040(2) 0.053(2) 0.0047(16) 0.0084(15) 0.0009(14)
C2 0.0381(19) 0.068(3) 0.0304(18) -0.0095(17) -0.0005(14) -0.0057(18)
C22 0.054(2) 0.0296(18) 0.055(2) -0.0130(16) 0.0140(17) -0.0068(16)
C28 0.0380(19) 0.040(2) 0.059(2) 0.0102(17) 0.0095(16) 0.0111(16)
C34 0.0345(19) 0.045(2) 0.064(2) -0.0095(18) -0.0014(16) 0.0148(16)
C17 0.0419(19) 0.057(2) 0.0338(18) 0.0027(16) 0.0124(14) 0.0082(17)
C20 0.0276(16) 0.0369(19) 0.052(2) -0.0072(15) 0.0095(14) -0.0002(14)
C35 0.051(2) 0.034(2) 0.060(2) 0.0029(17) 0.0063(17) 0.0115(17)
C33 0.0267(17) 0.054(2) 0.066(2) -0.0085(19) 0.0073(16) 0.0009(16)
C21 0.0355(18) 0.037(2) 0.056(2) -0.0060(16) -0.0012(15) -0.0081(15)
C9 0.066(3) 0.035(2) 0.059(2) -0.0039(17) 0.0162(19) 0.0183(18)
C15 0.062(2) 0.047(2) 0.065(3) 0.013(2) 0.024(2) -0.0134(19)
C4 0.0417(19) 0.055(2) 0.0337(18) 0.0161(16) 0.0076(14) 0.0153(17)
C23 0.042(2) 0.0322(19) 0.082(3) -0.0132(18) 0.0214(19) 0.0017(16)
C16 0.053(2) 0.064(3) 0.048(2) 0.0223(19) 0.0239(18) 0.005(2)
C40 0.042(2) 0.110(4) 0.0278(18) 0.006(2) 0.0114(15) 0.000(2)
C3 0.046(2) 0.085(3) 0.0291(19) 0.0101(19) 0.0003(15) 0.009(2)
C39 0.048(2) 0.100(3) 0.036(2) -0.024(2) 0.0111(17) 0.009(2)
C41 0.045(2) 0.070(3) 0.0365(19) 0.0138(19) 0.0083(16) -0.0070(19)
C44 0.047(2) 0.041(2) 0.062(2) -0.0002(18) 0.0126(17) -0.0120(17)
C10 0.064(3) 0.046(2) 0.060(2) -0.0142(19) 0.023(2) 0.0109(19)
C47 0.071(3) 0.046(2) 0.058(2) -0.023(2) -0.001(2) 0.004(2)
C45 0.076(3) 0.041(2) 0.102(4) 0.004(2) 0.007(3) -0.029(2)
C46 0.091(4) 0.037(2) 0.098(4) -0.019(2) -0.011(3) -0.017(2)

loop_
_atom_type_symbol
_atom_type_description
_atom_type_scat_dispersion_real
_atom_type_scat_dispersion_imag
_atom_type_scat_source
C C 0.0033 0.0016 'International Tables Vol C Tables 4.2.6.8 and 6.1.1.4'
H H 0.0000 0.0000 'International Tables Vol C Tables 4.2.6.8 and 6.1.1.4'
N N 0.0061 0.0033 'International Tables Vol C Tables 4.2.6.8 and 6.1.1.4'
O O 0.0106 0.0060 'International Tables Vol C Tables 4.2.6.8 and 6.1.1.4'
I I -0.4742 1.8119 'International Tables Vol C Tables 4.2.6.8 and 6.1.1.4'
P P 0.1023 0.0942 'International Tables Vol C Tables 4.2.6.8 and 6.1.1.4'
Ru Ru -1.2594 0.8363 'International Tables Vol C Tables 4.2.6.8 and 6.1.1.4'

loop_
_geom_angle_atom_site_label_1
_geom_angle_atom_site_label_2
_geom_angle_atom_site_label_3
_geom_angle
_geom_angle_site_symmetry_1
_geom_angle_site_symmetry_3
C49 RU1 N1 178.85(11) . .
C49 RU1 N2 103.60(11) . .
N1 RU1 N2 75.40(9) . .
C49 RU1 P1 90.36(9) . .
N1 RU1 P1 90.33(6) . .
N2 RU1 P1 97.74(6) . .
C49 RU1 P2 94.84(9) . .
N1 RU1 P2 84.63(6) . .
N2 RU1 P2 90.91(6) . .
P1 RU1 P2 168.58(3) . .
C49 RU1 H12 87.2(11) . .
N1 RU1 H12 93.8(11) . .
N2 RU1 H12 168.9(11) . .
P1 RU1 H12 84.4(12) . .
P2 RU1 H12 85.7(12) . .
C37 P1 C43 103.58(14) . .
C37 P1 C31 101.52(13) . .
C43 P1 C31 103.41(13) . .
C37 P1 RU1 110.99(9) . .
C43 P1 RU1 116.90(10) . .
C31 P1 RU1 118.40(10) . .
C19 P2 C13 103.50(14) . .
C19 P2 C25 103.66(14) . .
C13 P2 C25 104.26(13) . .
C19 P2 RU1 114.53(10) . .
C13 P2 RU1 118.17(10) . .
C25 P2 RU1 111.23(9) . .
C6 N2 C7 119.2(2) . .
C6 N2 RU1 116.32(19) . .
C7 N2 RU1 123.86(19) . .
C5 N1 C1 118.9(3) . .
C5 N1 RU1 116.98(19) . .
C1 N1 RU1 124.1(2) . .
C7 N3 C00M 104.6(2) . .
C7 N4 C8 107.0(3) . .
C7 N4 H23 120(2) . .
C8 N4 H23 132(2) . .
C26 C25 C30 118.4(3) . .
C26 C25 P2 121.9(2) . .
C30 C25 P2 119.2(2) . .
O2 C49 RU1 177.3(3) . .
O1 C6 N2 127.9(3) . .
O1 C6 C5 118.4(3) . .
N2 C6 C5 113.6(3) . .
C29 C30 C25 120.4(3) . .
C29 C30 H30 119.8 . .
C25 C30 H30 119.8 . .
N3 C7 N4 112.6(3) . .
N3 C7 N2 123.1(3) . .
N4 C7 N2 124.3(3) . .
C14 C13 C18 118.9(3) . .
C14 C13 P2 121.5(2) . .
C18 C13 P2 119.5(2) . .
N1 C5 C4 121.4(3) . .
N1 C5 C6 117.6(3) . .
C4 C5 C6 121.0(3) . .
C38 C37 C42 118.7(3) . .
C38 C37 P1 121.1(3) . .
C42 C37 P1 119.3(2) . .
C36 C31 C32 118.2(3) . .
C36 C31 P1 121.9(2) . .
C32 C31 P1 119.9(2) . .
C24 C19 C20 117.3(3) . .
C24 C19 P2 118.9(2) . .
C20 C19 P2 123.9(2) . .
C48 C43 C44 118.3(3) . .
C48 C43 P1 118.0(2) . .
C44 C43 P1 123.7(3) . .
N1 C1 C2 122.2(3) . .
N1 C1 H1 118.9 . .
C2 C1 H1 118.9 . .
N3 C00M C12 129.5(3) . .
N3 C00M C8 110.4(3) . .
C12 C00M C8 120.1(3) . .
C27 C26 C25 120.6(3) . .
C27 C26 H26 119.7 . .
C25 C26 H26 119.7 . .
C11 C12 C00M 117.8(3) . .
C11 C12 H102 121.1 . .
C00M C12 H102 121.1 . .
N4 C8 C9 132.5(3) . .
N4 C8 C00M 105.3(3) . .
C9 C8 C00M 122.2(3) . .
C28 C29 C30 120.5(3) . .
C28 C29 H29 119.7 . .
C30 C29 H29 119.7 . .
C13 C14 C15 120.2(3) . .
C13 C14 H14 119.9 . .
C15 C14 H14 119.9 . .
C31 C36 C35 120.9(3) . .
C31 C36 H36 119.5 . .
C35 C36 H36 119.5 . .
C37 C38 C39 119.8(4) . .
C37 C38 H38 120.1 . .
C39 C38 H38 120.1 . .
C23 C24 C19 121.0(3) . .
C23 C24 H24 119.5 . .
C19 C24 H24 119.5 . .
C17 C18 C13 120.2(3) . .
C17 C18 H18 119.9 . .
C13 C18 H18 119.9 . .
C28 C27 C26 120.5(3) . .
C28 C27 H27 119.8 . .
C26 C27 H27 119.8 . .
C47 C48 C43 120.3(4) . .
C47 C48 H48 119.9 . .
C43 C48 H48 119.9 . .
C41 C42 C37 121.0(3) . .
C41 C42 H42 119.5 . .
C37 C42 H42 119.5 . .
C12 C11 C10 121.3(3) . .
C12 C11 H11 119.4 . .
C10 C11 H11 119.4 . .
C33 C32 C31 120.8(3) . .
C33 C32 H32 119.6 . .
C31 C32 H32 119.6 . .
C3 C2 C1 118.9(3) . .
C3 C2 H2 120.6 . .
C1 C2 H2 120.6 . .
C21 C22 C23 119.3(3) . .
C21 C22 H22 120.3 . .
C23 C22 H22 120.3 . .
C27 C28 C29 119.6(3) . .
C27 C28 H28 120.2 . .
C29 C28 H28 120.2 . .
C33 C34 C35 119.8(3) . .
C33 C34 H34 120.1 . .
C35 C34 H34 120.1 . .
C16 C17 C18 120.1(3) . .
C16 C17 H17 120.0 . .
C18 C17 H17 120.0 . .
C21 C20 C19 121.1(3) . .
C21 C20 H20 119.4 . .
C19 C20 H20 119.4 . .
C34 C35 C36 120.0(3) . .
C34 C35 H35 120.0 . .
C36 C35 H35 120.0 . .
C34 C33 C32 120.2(3) . .
C34 C33 H33 119.9 . .
C32 C33 H33 119.9 . .
C22 C21 C20 120.5(3) . .
C22 C21 H21 119.8 . .
C20 C21 H21 119.8 . .
C10 C9 C8 116.9(3) . .
C10 C9 H9 121.6 . .
C8 C9 H9 121.6 . .
C16 C15 C14 120.5(4) . .
C16 C15 H15 119.8 . .
C14 C15 H15 119.8 . .
C3 C4 C5 119.1(3) . .
C3 C4 H4 120.5 . .
C5 C4 H4 120.5 . .
C22 C23 C24 120.6(3) . .
C22 C23 H230 119.7 . .
C24 C23 H230 119.7 . .
C15 C16 C17 120.1(3) . .
C15 C16 H16 120.0 . .
C17 C16 H16 120.0 . .
C39 C40 C41 120.1(3) . .
C39 C40 H40 119.9 . .
C41 C40 H40 119.9 . .
C4 C3 C2 119.5(3) . .
C4 C3 H3 120.2 . .
C2 C3 H3 120.2 . .
C40 C39 C38 120.4(4) . .
C40 C39 H39 119.8 . .
C38 C39 H39 119.8 . .
C42 C41 C40 120.0(4) . .
C42 C41 H41 120.0 . .
C40 C41 H41 120.0 . .
C45 C44 C43 120.2(4) . .
C45 C44 H44 119.9 . .
C43 C44 H44 119.9 . .
C9 C10 C11 121.7(3) . .
C9 C10 H10 119.1 . .
C11 C10 H10 119.1 . .
C46 C47 C48 120.9(4) . .
C46 C47 H47 119.6 . .
C48 C47 H47 119.6 . .
C46 C45 C44 121.0(4) . .
C46 C45 H45 119.5 . .
C44 C45 H45 119.5 . .
C45 C46 C47 119.3(4) . .
C45 C46 H46 120.3 . .
C47 C46 H46 120.3 . .

loop_
_geom_bond_atom_site_label_1
_geom_bond_atom_site_label_2
_geom_bond_distance
_geom_bond_site_symmetry_2
RU1 C49 1.835(3) .
RU1 N1 2.130(2) .
RU1 N2 2.208(2) .
RU1 P1 2.3356(7) .
RU1 P2 2.3708(7) .
RU1 H12 1.57(3) .
P1 C37 1.820(3) .
P1 C43 1.831(3) .
P1 C31 1.842(3) .
P2 C19 1.832(3) .
P2 C13 1.836(3) .
P2 C25 1.848(3) .
N2 C6 1.343(4) .
N2 C7 1.371(4) .
O2 C49 1.153(4) .
N1 C5 1.337(4) .
N1 C1 1.341(4) .
O1 C6 1.242(4) .
N3 C7 1.321(4) .
N3 C00M 1.386(4) .
N4 C7 1.369(4) .
N4 C8 1.374(4) .
N4 H23 0.83(3) .
C25 C26 1.385(4) .
C25 C30 1.390(4) .
C6 C5 1.496(4) .
C30 C29 1.385(5) .
C30 H30 0.9300 .
C13 C14 1.383(4) .
C13 C18 1.394(4) .
C5 C4 1.388(4) .
C37 C38 1.390(5) .
C37 C42 1.392(5) .
C31 C36 1.376(4) .
C31 C32 1.389(4) .
C19 C24 1.385(4) .
C19 C20 1.399(4) .
C43 C48 1.389(5) .
C43 C44 1.394(5) .
C1 C2 1.371(5) .
C1 H1 0.9300 .
C00M C12 1.390(4) .
C00M C8 1.392(4) .
C26 C27 1.385(4) .
C26 H26 0.9300 .
C12 C11 1.381(5) .
C12 H102 0.9300 .
C8 C9 1.387(5) .
C29 C28 1.370(5) .
C29 H29 0.9300 .
C14 C15 1.389(5) .
C14 H14 0.9300 .
C36 C35 1.386(5) .
C36 H36 0.9300 .
C38 C39 1.390(5) .
C38 H38 0.9300 .
C24 C23 1.379(5) .
C24 H24 0.9300 .
C18 C17 1.385(4) .
C18 H18 0.9300 .
C27 C28 1.370(5) .
C27 H27 0.9300 .
C48 C47 1.380(5) .
C48 H48 0.9300 .
C42 C41 1.367(5) .
C42 H42 0.9300 .
C11 C10 1.387(5) .
C11 H11 0.9300 .
C32 C33 1.382(5) .
C32 H32 0.9300 .
C2 C3 1.370(5) .
C2 H2 0.9300 .
C22 C21 1.369(5) .
C22 C23 1.373(5) .
C22 H22 0.9300 .
C28 H28 0.9300 .
C34 C33 1.366(5) .
C34 C35 1.375(5) .
C34 H34 0.9300 .
C17 C16 1.376(5) .
C17 H17 0.9300 .
C20 C21 1.374(5) .
C20 H20 0.9300 .
C35 H35 0.9300 .
C33 H33 0.9300 .
C21 H21 0.9300 .
C9 C10 1.378(5) .
C9 H9 0.9300 .
C15 C16 1.366(6) .
C15 H15 0.9300 .
C4 C3 1.368(5) .
C4 H4 0.9300 .
C23 H230 0.9300 .
C16 H16 0.9300 .
C40 C39 1.369(6) .
C40 C41 1.378(6) .
C40 H40 0.9300 .
C3 H3 0.9300 .
C39 H39 0.9300 .
C41 H41 0.9300 .
C44 C45 1.377(5) .
C44 H44 0.9300 .
C10 H10 0.9300 .
C47 C46 1.368(6) .
C47 H47 0.9300 .
C45 C46 1.367(7) .
C45 H45 0.9300 .
C46 H46 0.9300 .
